data_2006932
loop_
_publ_author_name
'Centore, Roberto'
'Tuzi, Angela'

_publ_section_title
;
 Bis(4-butoxyphenyl) Terephthalate
;
_journal_issue 1
_journal_name_full 'Acta Crystallographica Section C'
_journal_page_first 107
_journal_page_last 109
_journal_paper_doi 10.1107/S0108270197010640
_journal_volume 54
_journal_year 1998
_chemical_formula_moiety 'C28 H30 O6'
_chemical_formula_sum 'C28 H30 O6'
_chemical_formula_weight 462.541
_chemical_melting_point 460.4
_chemical_name_systematic
;
bis(4-butoxyphenyl)terephthalate
;
_space_group_IT_number 14
_symmetry_cell_setting monoclinic
_symmetry_space_group_name_Hall '-P 2ybc'
_symmetry_space_group_name_H-M 'P 1 21/c 1'
_cell_angle_alpha 90
_cell_angle_beta 95.37(6)
_cell_angle_gamma 90
_cell_formula_units_Z 2
_cell_length_a 28.019(5)
_cell_length_b 5.4320(10)
_cell_length_c 8.055(5)
_cell_measurement_reflns_used 24
_cell_measurement_temperature 295
_cell_measurement_theta_max 19.7
_cell_measurement_theta_min 13.8
_cell_volume 1220.6(8)
_computing_cell_refinement SDP
_computing_data_collection 'SDP (Enraf-Nonius, 1985)'
_computing_data_reduction SDP
_computing_molecular_graphics 'ORTEPII (Johnson, 1976) and PLUTO (Motherwell & Clegg, 1978)'
_computing_structure_solution 'MULTAN11/82 (Main et al., 1982)'
_diffrn_ambient_temperature 295
_diffrn_measurement_device 'Enraf-Nonius CAD-4'
_diffrn_measurement_method \w/\q
_diffrn_radiation_monochromator graphite
_diffrn_radiation_source 'X-ray tube'
_diffrn_radiation_type CuK\a
_diffrn_radiation_wavelength 1.54178
_diffrn_reflns_av_R_equivalents 0.000
_diffrn_reflns_limit_h_max 35
_diffrn_reflns_limit_h_min 0
_diffrn_reflns_limit_k_max 6
_diffrn_reflns_limit_k_min 0
_diffrn_reflns_limit_l_max 10
_diffrn_reflns_limit_l_min -10
_diffrn_reflns_number 2501
_diffrn_reflns_theta_max 75.0
_diffrn_standards_decay_% 3.0
_diffrn_standards_interval_time 120
_diffrn_standards_number 1
_exptl_absorpt_coefficient_mu 0.715
_exptl_absorpt_correction_T_max 1.000
_exptl_absorpt_correction_T_min 0.798
_exptl_absorpt_correction_type 'refdelf DIFABS (Walker & Stuart, 1983)'
_exptl_crystal_colour colorless
_exptl_crystal_density_diffrn 1.258
_exptl_crystal_density_method 'not measured'
_exptl_crystal_description plate
_exptl_crystal_size_max 0.80
_exptl_crystal_size_mid 0.80
_exptl_crystal_size_min 0.03
_refine_diff_density_max 0.267
_refine_diff_density_min -0.295
_refine_ls_extinction_method none
_refine_ls_goodness_of_fit_obs 1.895
_refine_ls_hydrogen_treatment refall
_refine_ls_matrix_type full
_refine_ls_number_parameters 214
_refine_ls_number_reflns 2056
_refine_ls_R_factor_all 0.065
_refine_ls_R_factor_obs .046
_refine_ls_shift/esd_max 0.01
_refine_ls_structure_factor_coef F
_refine_ls_weighting_details 'w = 4F~o~^2^/[\s^2^(F~o~^2^)+(0.05F~o~^2^)^2^]'
_refine_ls_weighting_scheme calc
_refine_ls_wR_factor_obs .068
_reflns_number_observed 2056
_reflns_number_total 2501
_reflns_observed_criterion I>2\s(I)
_cod_data_source_file ha1195.cif
_cod_data_source_block I
_cod_depositor_comments
;
 Adding the _atom_site_type_symbol data item.

 Antanas Vaitkus,
 2017-02-17

The following automatic conversions were performed:

'_refine_ls_weighting_scheme' value 'calc w =
4F~o~^2^/[\s^2^(F~o~^2^)+(0.05F~o~^2^)^2^]' was changed to 'calc'.
New tag '_refine_ls_weighting_details' was created. The value of the
new tag was set to 'w = 4F~o~^2^/[\s^2^(F~o~^2^)+(0.05F~o~^2^)^2^]'.

Automatic conversion script
Id: cif_fix_values 3143 2015-03-26 13:38:13Z robertas 
;
_cod_original_sg_symbol_H-M 'P 21/c'
_cod_database_code 2006932

loop_
_symmetry_equiv_pos_as_xyz
x,y,z
-x,-y,-z
x,1/2-y,1/2+z
-x,1/2+y,1/2-z

loop_
_atom_site_aniso_label
_atom_site_aniso_U_11
_atom_site_aniso_U_22
_atom_site_aniso_U_33
_atom_site_aniso_U_12
_atom_site_aniso_U_13
_atom_site_aniso_U_23
O1 .0459(5) .0636(7) .0561(6) .0030(5) .0115(5) .0116(5)
O2 .0452(5) .0542(6) .0564(6) -.0033(5) .0113(4) -.0095(5)
O3 .0545(7) .1183(9) .1580(10) -.0039(7) .0145(8) -.0915(8)
C1 .0730(10) .125(2) .113(2) .0090(10) .0330(10) -.018(2)
C2 .0630(10) .0820(10) .0740(10) -.0040(10) .0165(9) -.0100(10)
C3 .0539(8) .0730(10) .0720(10) -.0112(9) .0168(8) -.0030(10)
C4 .0560(8) .0593(9) .0617(9) -.0062(8) .0167(7) .0043(8)
C5 .0454(7) .0483(7) .0376(6) .0008(6) .0059(6) -.0013(6)
C6 .0526(8) .0484(8) .0477(8) -.0003(7) .0092(6) .0072(6)
C7 .0520(8) .0475(8) .0475(8) .0052(7) .0045(7) .0040(7)
C8 .0439(7) .0474(7) .0422(7) -.0009(6) .0072(6) -.0062(6)
C9 .0541(8) .0443(7) .0484(7) -.0027(6) .0096(6) .0040(6)
C10 .0522(8) .0460(7) .0481(7) .0037(6) .0065(6) .0054(7)
C11 .0483(8) .0556(8) .0549(8) -.0001(7) .0052(7) -.0118(7)
C12 .0450(7) .0459(7) .0425(7) .0010(6) .0040(6) -.0004(6)
C13 .0486(8) .0468(7) .0550(8) -.0029(6) .0042(7) -.0082(7)
C14 .0504(8) .0477(7) .0582(9) .0003(7) .0062(7) -.0108(7)

loop_
_atom_site_label
_atom_site_type_symbol
_atom_site_fract_x
_atom_site_fract_y
_atom_site_fract_z
_atom_site_U_iso_or_equiv
_atom_site_thermal_displace_type
O1 O .31763(4) -.0058(2) -.14600(10) .0551(4) Uani
O2 O .12815(4) .0479(2) -.01280(10) .0519(3) Uani
O3 O .10527(5) -.2842(3) -.1608(2) .1104(5) Uani
C1 C .45035(8) -.1686(6) -.3616(3) .1030(10) Uani
C2 C .39828(7) -.1216(4) -.3411(3) .0729(6) Uani
C3 C .38939(6) .1193(4) -.2563(2) .0661(5) Uani
C4 C .33714(6) .1787(3) -.2464(2) .0588(5) Uani
C5 C .26996(5) .0133(3) -.1213(2) .0438(4) Uani
C6 C .24026(6) .2007(3) -.1857(2) .0496(5) Uani
C7 C .19269(6) .2053(3) -.1509(2) .0492(5) Uani
C8 C .17559(5) .0240(3) -.0538(2) .0445(4) Uani
C9 C .20471(6) -.1651(3) .0115(2) .0489(4) Uani
C10 C .25205(6) -.1686(3) -.0226(2) .0489(4) Uani
C11 C .09551(6) -.1136(3) -.0772(2) .0531(5) Uani
C12 C .04652(5) -.0513(3) -.0347(2) .0446(4) Uani
C13 C .03701(6) .1584(3) .0557(2) .0503(4) Uani
C14 C .00931(6) -.2082(3) -.0894(2) .0522(5) Uani
H11 H .4710(10) -.154(7) -.257(4) .140(10) Uiso
H21 H .4570(10) -.329(6) -.405(3) .110(10) Uiso
H31 H .4620(10) -.029(6) -.426(3) .1150(10) Uiso
H12 H .3851(8) -.262(4) -.286(2) .057(3) Uiso
H22 H .3786(9) -.127(5) -.448(3) .073(3) Uiso
H13 H .4052(7) .254(4) -.313(2) .06(7) Uiso
H23 H .4088(8) .101(5) -.140(3) .066(7) Uiso
H14 H .3164(6) .181(3) -.362(2) .032(5) Uiso
H24 H .3329(7) .352(4) -.188(2) .047(6) Uiso
HC6 H .2520(7) .328(4) -.244(2) .043(5) Uiso
HC7 H .1715(6) .329(3) -.190(2) .024(4) Uiso
HC9 H .1917(6) -.294(3) .085(2) .025(5) Uiso
HC10 H .2732(7) -.294(4) .024(2) .034(5) Uiso
HC13 H .0629(7) .270(3) .091(2) .033(5) Uiso
HC14 H .0167(7) -.357(4) -.147(2) .042(5) Uiso

loop_
_atom_type_symbol
_atom_type_scat_source
C International_Tables_Vol_IV_Table_2.2B
H International_Tables_Vol_IV_Table_2.2B
O International_Tables_Vol_IV_Table_2.2B

loop_
_geom_angle_atom_site_label_1
_geom_angle_atom_site_label_2
_geom_angle_atom_site_label_3
_geom_angle_site_symmetry_3
_geom_angle
_geom_angle_publ_flag
C4 O1 C5 . 117.30(10) yes
C8 O2 C11 . 118.44(9) yes
C1 C2 C3 . 113.6(2) yes
C2 C3 C4 . 114.30(10) yes
O1 C4 C3 . 107.70(10) yes
O1 C5 C6 . 124.10(10) yes
O1 C5 C10 . 115.90(10) yes
C6 C5 C10 . 120.00(10) yes
C5 C6 C7 . 119.50(10) yes
C6 C7 C8 . 119.70(10) yes
O2 C8 C7 . 117.10(10) yes
O2 C8 C9 . 121.10(10) yes
C7 C8 C9 . 121.60(10) yes
C8 C9 C10 . 118.60(10) yes
C5 C10 C9 . 120.60(10) yes
O2 C11 O3 . 123.00(10) yes
O2 C11 C12 . 112.00(10) yes
O3 C11 C12 . 125.00(10) yes
C11 C12 C13 . 122.30(10) yes
C11 C12 C14 . 118.10(10) yes
C13 C12 C14 . 119.60(10) yes
C12 C13 C14 2_555 119.60(10) yes
C12 C14 C13 2_555 120.70(10) yes
C2 C1 H31 . 108(2) no
H14 C4 H24 . 108.0(10) no
H11 C1 H21 . 106(2) no
H11 C1 H31 . 101(2) no
H21 C1 H31 . 115(2) no
C1 C2 H12 . 109.0(10) no
C5 C6 HC6 . 121.0(10) no
C12 C13 HC13 . 119.7(9) no
C1 C2 H22 . 112.0(10) no
C7 C6 HC6 . 119.0(10) no
C14 C13 HC13 . 120.7(9) no
C3 C2 H12 . 113.0(10) no
C3 C2 H22 . 109.0(10) no
C6 C7 HC7 . 122.5(8) no
C12 C14 HC14 . 119.0(10) no
H12 C2 H22 . 100(2) no
C8 C7 HC7 . 117.7(10) no
C13 C14 HC14 . 121.0(10) no
C2 C3 H13 . 109.0(10) no
C2 C3 H23 . 103.0(10) no
C4 C3 H13 . 110.0(10) no
C4 C3 H23 . 114.0(10) no
C8 C9 HC9 . 120.4(8) no
H13 C3 H23 . 105(2) no
C10 C9 HC9 . 121.0(8) no
O1 C4 H14 . 107.5(8) no
C5 C10 HC10 . 119.2(9) no
O1 C4 H24 . 107.7(8) no
C9 C10 HC10 . 120.2(9) no
C2 C1 H11 . 112(2) no
C3 C4 H14 . 114.4(8) no
C2 C1 H21 . 114(2) no
C3 C4 H24 . 111.2(9) no

loop_
_geom_bond_atom_site_label_1
_geom_bond_atom_site_label_2
_geom_bond_site_symmetry_1
_geom_bond_site_symmetry_2
_geom_bond_distance
_geom_bond_publ_flag
O1 C4 . . 1.4280(10) yes
O1 C5 . . 1.3730(10) yes
O2 C8 . . 1.4050(10) yes
O2 C11 . . 1.3360(10) yes
O3 C11 . . 1.192(2) yes
C1 C2 . . 1.505(2) yes
C2 C3 . . 1.507(2) yes
C3 C4 . . 1.509(2) yes
C5 C6 . . 1.385(2) yes
C5 C10 . . 1.391(2) yes
C6 C7 . . 1.387(2) yes
C7 C8 . . 1.372(2) yes
C8 C9 . . 1.384(2) yes
C9 C10 . . 1.380(2) yes
C11 C12 . . 1.484(2) yes
C12 C13 . . 1.391(2) yes
C12 C14 . . 1.386(2) yes
C13 C14 . 2_555 1.377(2) yes
C3 H13 . . .99(2) no
C9 HC9 . . 1.010(10) no
C3 H23 . . 1.04(2) no
C10 HC10 . . .96(2) no
C4 H14 . . 1.05(2) no
C4 H24 . . 1.07(2) no
C1 H11 . . .98(3) no
C1 H21 . . .96(3) no
C13 HC13 . . .97(2) no
C1 H31 . . .99(3) no
C6 HC6 . . .91(2) no
C14 HC14 . . .96(2) no
C2 H12 . . .98(2) no
C7 HC7 . . .930(10) no
C2 H22 . . .98(2) no

loop_
_geom_torsion_atom_site_label_1
_geom_torsion_atom_site_label_2
_geom_torsion_atom_site_label_3
_geom_torsion_atom_site_label_4
_geom_torsion
_geom_torsion_publ_flag
C5 O1 C4 C3 -179.8(2) yes
C4 O1 C5 C6 -0.8(2) no
C4 O1 C5 C10 -179.80(10) yes
C11 O2 C8 C7 112.2(2) yes
C11 O2 C8 C9 -72.4(2) no
C8 O2 C11 O3 4.0(2) no
C8 O2 C11 C12 -175.00(10) yes
C1 C2 C3 C4 175.6(2) yes
C2 C3 C4 O1 63.3(2) yes
O1 C5 C6 C7 -179.00(10) no
C10 C5 C6 C7 0.0(6) no
O1 C5 C10 C9 179.30(10) no
C6 C5 C10 C9 0.3(2) no
C5 C6 C7 C8 -0.2(2) no
C6 C7 C8 O2 175.50(10) no
C6 C7 C8 C9 0.1(2) no
O2 C8 C9 C10 -175.00(10) no
C7 C8 C9 C10 0.2(2) no
C8 C9 C10 C5 -0.4(2) no
O2 C11 C12 C13 2.6(2) no
O2 C11 C12 C14 -178.10(10) yes
O3 C11 C12 C13 -176.3(2) yes
O3 C11 C12 C14 3.1(3) no
